data_7154692
loop_
_publ_author_name
'Shen, Guo-Liang'
'Sun, Jing'
'Yan, Chao-Guo'

_publ_section_title
;
 Diastereoselective synthesis of
 spiro[benzo[d]pyrrolo[2,1-b]thiazole-3,3'-indolines] via cycloaddition
 reaction of N-phenacylbenzothiazolium bromides and 3-methyleneoxindoles.
;
_journal_issue 44
_journal_name_full 'Organic &amp; biomolecular chemistry'
_journal_page_first 10929
_journal_page_last 10938
_journal_paper_doi 10.1039/c5ob01374g
_journal_volume 13
_journal_year 2015
_chemical_formula_moiety 'C33 H25 Cl N2 O3 S'
_chemical_formula_sum 'C33 H25 Cl N2 O3 S'
_chemical_formula_weight 565.06
_chemical_name_systematic
; 
 ? 
;
_space_group_IT_number 2
_symmetry_cell_setting triclinic
_symmetry_space_group_name_Hall '-P 1'
_symmetry_space_group_name_H-M 'P -1'
_atom_sites_solution_hydrogens geom
_atom_sites_solution_primary direct
_atom_sites_solution_secondary difmap
_audit_creation_method SHELXL-97
_audit_update_record
;
2015-07-05 deposited with the CCDC.
2015-09-03 downloaded from the CCDC.
;
_cell_angle_alpha 107.265(15)
_cell_angle_beta 98.346(15)
_cell_angle_gamma 94.368(16)
_cell_formula_units_Z 2
_cell_length_a 9.858(5)
_cell_length_b 10.060(5)
_cell_length_c 15.468(8)
_cell_measurement_reflns_used 6025
_cell_measurement_temperature 293(2)
_cell_measurement_theta_max 27.30
_cell_measurement_theta_min 2.16
_cell_volume 1437.8(13)
_computing_cell_refinement 'Bruker SMART'
_computing_data_collection 'Bruker SMART'
_computing_data_reduction 'Bruker SAINT'
_computing_molecular_graphics 'Bruker SHELXTL'
_computing_publication_material 'Bruker SHELXTL'
_computing_structure_refinement 'SHELXL-97 (Sheldrick, 2008)'
_computing_structure_solution 'SHELXS-97 (Sheldrick, 2008)'
_diffrn_ambient_temperature 293(2)
_diffrn_measured_fraction_theta_full 0.966
_diffrn_measured_fraction_theta_max 0.966
_diffrn_measurement_device_type 'CCD area detector'
_diffrn_measurement_method 'phi and omega scans'
_diffrn_radiation_monochromator graphite
_diffrn_radiation_source 'fine-focus sealed tube'
_diffrn_radiation_type MoK\a
_diffrn_radiation_wavelength 0.71073
_diffrn_reflns_av_R_equivalents 0.0552
_diffrn_reflns_av_sigmaI/netI 0.0738
_diffrn_reflns_limit_h_max 12
_diffrn_reflns_limit_h_min -12
_diffrn_reflns_limit_k_max 13
_diffrn_reflns_limit_k_min -11
_diffrn_reflns_limit_l_max 19
_diffrn_reflns_limit_l_min -20
_diffrn_reflns_number 19415
_diffrn_reflns_theta_full 27.50
_diffrn_reflns_theta_max 27.50
_diffrn_reflns_theta_min 1.40
_exptl_absorpt_coefficient_mu 0.242
_exptl_absorpt_correction_T_max 0.944
_exptl_absorpt_correction_T_min 0.935
_exptl_absorpt_correction_type multi-scan
_exptl_absorpt_process_details sadabs
_exptl_crystal_colour colorless
_exptl_crystal_density_diffrn 1.305
_exptl_crystal_density_method 'not measured'
_exptl_crystal_description block
_exptl_crystal_F_000 588
_exptl_crystal_size_max 0.28
_exptl_crystal_size_mid 0.24
_exptl_crystal_size_min 0.24
_refine_diff_density_max 0.300
_refine_diff_density_min -0.288
_refine_diff_density_rms 0.061
_refine_ls_extinction_method none
_refine_ls_goodness_of_fit_ref 1.018
_refine_ls_hydrogen_treatment constr
_refine_ls_matrix_type full
_refine_ls_number_parameters 373
_refine_ls_number_reflns 6370
_refine_ls_number_restraints 0
_refine_ls_restrained_S_all 1.018
_refine_ls_R_factor_all 0.1205
_refine_ls_R_factor_gt 0.0569
_refine_ls_shift/su_max 0.000
_refine_ls_shift/su_mean 0.000
_refine_ls_structure_factor_coef Fsqd
_refine_ls_weighting_details 'calc w=1/[\s^2^(Fo^2^)+(0.0773P)^2^+0.1736P] where P=(Fo^2^+2Fc^2^)/3'
_refine_ls_weighting_scheme calc
_refine_ls_wR_factor_gt 0.1365
_refine_ls_wR_factor_ref 0.1599
_reflns_number_gt 3675
_reflns_number_total 6370
_reflns_threshold_expression >2sigma(I)
_cod_data_source_file c5ob01374g2.cif
_cod_data_source_block 3e
_cod_depositor_comments 'Adding full bibliography for 7154692--7154698.cif.'
_cod_original_cell_volume 1437.7(12)
_cod_database_code 7154692
_audit_block_doi 10.5517/cc1jbsn9

loop_
_symmetry_equiv_pos_as_xyz
'x, y, z'
'-x, -y, -z'

loop_
_atom_site_label
_atom_site_type_symbol
_atom_site_fract_x
_atom_site_fract_y
_atom_site_fract_z
_atom_site_U_iso_or_equiv
_atom_site_adp_type
_atom_site_occupancy
_atom_site_symmetry_multiplicity
_atom_site_calc_flag
_atom_site_refinement_flags
_atom_site_disorder_assembly
_atom_site_disorder_group
C1 C 0.7126(2) 0.5744(2) 0.40840(15) 0.0429(5) Uani 1 1 d . . .
C2 C 0.6023(3) 0.6076(3) 0.45248(17) 0.0581(7) Uani 1 1 d . . .
H2 H 0.6106 0.6243 0.5156 0.070 Uiso 1 1 calc R . .
C3 C 0.4784(3) 0.6154(3) 0.39982(19) 0.0638(7) Uani 1 1 d . . .
H3 H 0.4028 0.6366 0.4287 0.077 Uiso 1 1 calc R . .
C4 C 0.4625(2) 0.5927(3) 0.30551(18) 0.0547(6) Uani 1 1 d . . .
C5 C 0.3258(3) 0.6041(4) 0.2498(2) 0.0907(11) Uani 1 1 d . . .
H5A H 0.2900 0.5143 0.2056 0.136 Uiso 1 1 calc R . .
H5B H 0.3402 0.6717 0.2183 0.136 Uiso 1 1 calc R . .
H5C H 0.2610 0.6333 0.2903 0.136 Uiso 1 1 calc R . .
C6 C 0.5768(2) 0.5595(2) 0.26206(16) 0.0460(6) Uani 1 1 d . . .
H6 H 0.5691 0.5440 0.1991 0.055 Uiso 1 1 calc R . .
C7 C 0.7013(2) 0.5500(2) 0.31355(14) 0.0387(5) Uani 1 1 d . . .
C8 C 0.8399(2) 0.5162(2) 0.28787(14) 0.0385(5) Uani 1 1 d . . .
C9 C 0.9264(2) 0.5230(2) 0.38017(15) 0.0433(5) Uani 1 1 d . . .
C10 C 0.8390(2) 0.3722(2) 0.21270(14) 0.0391(5) Uani 1 1 d . . .
H10 H 0.9279 0.3377 0.2246 0.047 Uiso 1 1 calc R . .
C11 C 0.7252(2) 0.2650(2) 0.21623(16) 0.0448(6) Uani 1 1 d . . .
C12 C 0.7355(2) 0.2171(2) 0.29926(16) 0.0457(6) Uani 1 1 d . . .
C13 C 0.8597(3) 0.2010(2) 0.34821(17) 0.0532(6) Uani 1 1 d . . .
H13 H 0.9424 0.2266 0.3316 0.064 Uiso 1 1 calc R . .
C14 C 0.8629(3) 0.1473(3) 0.4215(2) 0.0651(7) Uani 1 1 d . . .
H14 H 0.9474 0.1376 0.4531 0.078 Uiso 1 1 calc R . .
C15 C 0.7418(4) 0.1082(3) 0.4477(2) 0.0733(8) Uani 1 1 d . . .
C16 C 0.7464(5) 0.0463(5) 0.5271(3) 0.1197(14) Uani 1 1 d . . .
H16A H 0.6777 0.0814 0.5631 0.180 Uiso 1 1 calc R . .
H16B H 0.8362 0.0728 0.5652 0.180 Uiso 1 1 calc R . .
H16C H 0.7282 -0.0541 0.5029 0.180 Uiso 1 1 calc R . .
C17 C 0.6196(3) 0.1265(3) 0.3995(2) 0.0777(9) Uani 1 1 d . . .
H17 H 0.5373 0.1024 0.4171 0.093 Uiso 1 1 calc R . .
C18 C 0.6134(3) 0.1787(3) 0.32632(18) 0.0598(7) Uani 1 1 d . . .
H18 H 0.5284 0.1883 0.2952 0.072 Uiso 1 1 calc R . .
C19 C 0.9121(2) 0.6158(2) 0.24336(14) 0.0449(6) Uani 1 1 d . . .
H19 H 1.0120 0.6129 0.2550 0.054 Uiso 1 1 calc R . .
C20 C 0.7652(2) 0.7702(3) 0.17259(17) 0.0499(6) Uani 1 1 d . . .
C21 C 0.6845(3) 0.8640(3) 0.1472(2) 0.0627(7) Uani 1 1 d . . .
H21 H 0.6804 0.9509 0.1892 0.075 Uiso 1 1 calc R . .
C22 C 0.6098(3) 0.8266(3) 0.0582(2) 0.0718(8) Uani 1 1 d . . .
H22 H 0.5575 0.8900 0.0400 0.086 Uiso 1 1 calc R . .
C23 C 0.6130(3) 0.6967(3) -0.0029(2) 0.0662(8) Uani 1 1 d . . .
H23 H 0.5614 0.6720 -0.0619 0.079 Uiso 1 1 calc R . .
C24 C 0.6928(2) 0.6011(3) 0.02260(16) 0.0524(6) Uani 1 1 d . . .
H24 H 0.6942 0.5132 -0.0191 0.063 Uiso 1 1 calc R . .
C25 C 0.7699(2) 0.6383(2) 0.11044(15) 0.0426(5) Uani 1 1 d . . .
C26 C 0.8276(2) 0.4051(2) 0.11964(14) 0.0421(5) Uani 1 1 d . . .
H26 H 0.7338 0.3748 0.0841 0.051 Uiso 1 1 calc R . .
C27 C 0.9338(2) 0.3307(3) 0.06463(16) 0.0510(6) Uani 1 1 d . . .
C28 C 0.8910(2) 0.2001(2) -0.01408(15) 0.0451(6) Uani 1 1 d . A .
C29 C 0.7570(3) 0.1393(3) -0.0446(2) 0.0946(12) Uani 1 1 d . . .
H29 H 0.6874 0.1814 -0.0162 0.114 Uiso 1 1 calc R . .
C30 C 0.7235(3) 0.0160(4) -0.1172(3) 0.1258(18) Uani 1 1 d . A .
H30 H 0.6325 -0.0265 -0.1364 0.151 Uiso 1 1 calc R . .
C31 C 0.8260(3) -0.0426(3) -0.1605(2) 0.0787(9) Uani 1 1 d . . .
C32 C 0.9601(3) 0.0149(3) -0.13145(18) 0.0619(7) Uani 1 1 d . A .
H32 H 1.0288 -0.0261 -0.1615 0.074 Uiso 1 1 calc R . .
C33 C 0.9928(2) 0.1342(2) -0.05738(16) 0.0506(6) Uani 1 1 d . . .
H33 H 1.0850 0.1717 -0.0356 0.061 Uiso 1 1 calc R A .
Cl1 Cl 0.7860(8) -0.2098(6) -0.2439(6) 0.089(2) Uani 0.51(5) 1 d P A 1
Cl1' Cl 0.7817(9) -0.176(4) -0.268(2) 0.142(7) Uani 0.49(5) 1 d P A 2
N1 N 0.84794(19) 0.5599(2) 0.44554(12) 0.0480(5) Uani 1 1 d . . .
H1 H 0.8767 0.5730 0.5030 0.058 Uiso 1 1 calc R . .
N2 N 0.86068(19) 0.55686(19) 0.14462(12) 0.0440(5) Uani 1 1 d . . .
O1 O 1.04842(16) 0.49991(18) 0.39065(11) 0.0536(4) Uani 1 1 d . . .
O2 O 0.62594(18) 0.22168(18) 0.15399(12) 0.0613(5) Uani 1 1 d . . .
O3 O 1.05408(19) 0.3790(2) 0.08976(15) 0.0945(8) Uani 1 1 d . . .
S1 S 0.87896(8) 0.79779(7) 0.27785(4) 0.0631(2) Uani 1 1 d . . .

loop_
_atom_site_aniso_label
_atom_site_aniso_U_11
_atom_site_aniso_U_22
_atom_site_aniso_U_33
_atom_site_aniso_U_23
_atom_site_aniso_U_13
_atom_site_aniso_U_12
C1 0.0458(14) 0.0452(13) 0.0356(12) 0.0077(10) 0.0117(11) 0.0045(10)
C2 0.0660(18) 0.0697(18) 0.0407(14) 0.0128(12) 0.0240(13) 0.0110(13)
C3 0.0496(16) 0.081(2) 0.0614(18) 0.0136(14) 0.0262(14) 0.0151(13)
C4 0.0425(14) 0.0619(16) 0.0545(16) 0.0083(12) 0.0120(12) 0.0075(11)
C5 0.0442(17) 0.134(3) 0.082(2) 0.015(2) 0.0116(16) 0.0200(17)
C6 0.0421(13) 0.0518(14) 0.0380(13) 0.0053(10) 0.0082(11) 0.0024(10)
C7 0.0391(13) 0.0381(12) 0.0343(12) 0.0043(9) 0.0085(10) 0.0006(9)
C8 0.0336(12) 0.0457(13) 0.0297(11) 0.0036(9) 0.0054(9) -0.0004(9)
C9 0.0433(14) 0.0441(13) 0.0378(13) 0.0082(10) 0.0048(11) -0.0003(10)
C10 0.0335(11) 0.0447(13) 0.0354(12) 0.0062(10) 0.0064(10) 0.0068(9)
C11 0.0414(13) 0.0414(13) 0.0455(14) 0.0032(10) 0.0092(11) 0.0065(10)
C12 0.0472(14) 0.0375(12) 0.0458(13) 0.0024(10) 0.0123(11) 0.0009(10)
C13 0.0537(16) 0.0466(15) 0.0583(16) 0.0132(12) 0.0143(13) 0.0040(11)
C14 0.0741(19) 0.0545(17) 0.0671(18) 0.0207(14) 0.0096(15) 0.0092(13)
C15 0.091(2) 0.0651(19) 0.068(2) 0.0225(15) 0.0264(18) 0.0049(16)
C16 0.148(4) 0.132(4) 0.106(3) 0.073(3) 0.036(3) 0.009(3)
C17 0.074(2) 0.087(2) 0.074(2) 0.0202(17) 0.0349(18) -0.0051(16)
C18 0.0506(16) 0.0667(18) 0.0566(16) 0.0096(13) 0.0169(13) -0.0014(12)
C19 0.0416(13) 0.0529(14) 0.0327(12) 0.0049(10) 0.0059(10) -0.0044(10)
C20 0.0466(14) 0.0470(14) 0.0515(14) 0.0073(11) 0.0167(12) -0.0052(11)
C21 0.0548(16) 0.0478(16) 0.083(2) 0.0117(14) 0.0247(16) 0.0050(12)
C22 0.0464(16) 0.0678(19) 0.103(3) 0.0339(19) 0.0039(17) 0.0081(13)
C23 0.0519(16) 0.0683(19) 0.0708(19) 0.0221(15) -0.0103(14) -0.0008(13)
C24 0.0479(14) 0.0565(15) 0.0441(14) 0.0065(11) 0.0030(12) 0.0005(11)
C25 0.0365(12) 0.0494(14) 0.0404(13) 0.0106(10) 0.0130(10) -0.0012(10)
C26 0.0363(12) 0.0477(13) 0.0356(12) 0.0026(10) 0.0087(10) 0.0021(9)
C27 0.0396(14) 0.0609(15) 0.0419(13) 0.0001(11) 0.0102(11) 0.0008(11)
C28 0.0390(13) 0.0544(14) 0.0379(13) 0.0051(10) 0.0131(10) 0.0063(10)
C29 0.0412(16) 0.108(3) 0.085(2) -0.0455(19) 0.0147(15) 0.0028(15)
C30 0.0449(18) 0.137(3) 0.118(3) -0.072(2) 0.0143(19) -0.0054(18)
C31 0.0547(17) 0.075(2) 0.074(2) -0.0266(15) 0.0156(15) 0.0033(14)
C32 0.0534(16) 0.0600(16) 0.0644(17) -0.0008(13) 0.0288(14) 0.0058(12)
C33 0.0409(14) 0.0538(15) 0.0530(15) 0.0075(12) 0.0172(12) 0.0016(11)
Cl1 0.0815(19) 0.060(4) 0.097(2) -0.021(3) 0.0245(17) 0.0049(14)
Cl1' 0.072(2) 0.141(8) 0.123(8) -0.088(7) 0.023(3) -0.013(3)
N1 0.0519(12) 0.0602(13) 0.0283(10) 0.0090(9) 0.0055(9) 0.0077(9)
N2 0.0481(11) 0.0479(12) 0.0305(10) 0.0055(8) 0.0058(8) 0.0013(9)
O1 0.0400(10) 0.0738(12) 0.0440(10) 0.0176(8) 0.0018(8) 0.0021(8)
O2 0.0521(10) 0.0639(11) 0.0559(11) 0.0107(9) -0.0021(9) -0.0115(8)
O3 0.0430(11) 0.1106(17) 0.0850(15) -0.0373(12) 0.0231(10) -0.0104(10)
S1 0.0871(5) 0.0450(4) 0.0442(4) 0.0019(3) 0.0061(3) -0.0117(3)

loop_
_atom_type_symbol
_atom_type_description
_atom_type_scat_dispersion_real
_atom_type_scat_dispersion_imag
_atom_type_scat_source
C C 0.0033 0.0016 'International Tables Vol C Tables 4.2.6.8 and 6.1.1.4'
H H 0.0000 0.0000 'International Tables Vol C Tables 4.2.6.8 and 6.1.1.4'
N N 0.0061 0.0033 'International Tables Vol C Tables 4.2.6.8 and 6.1.1.4'
O O 0.0106 0.0060 'International Tables Vol C Tables 4.2.6.8 and 6.1.1.4'
Cl Cl 0.1484 0.1585 'International Tables Vol C Tables 4.2.6.8 and 6.1.1.4'
S S 0.1246 0.1234 'International Tables Vol C Tables 4.2.6.8 and 6.1.1.4'

loop_
_geom_angle_atom_site_label_1
_geom_angle_atom_site_label_2
_geom_angle_atom_site_label_3
_geom_angle
C2 C1 C7 121.4(2)
C2 C1 N1 129.1(2)
C7 C1 N1 109.56(19)
C1 C2 C3 117.9(2)
C1 C2 H2 121.0
C3 C2 H2 121.0
C2 C3 C4 122.7(2)
C2 C3 H3 118.7
C4 C3 H3 118.7
C3 C4 C6 118.4(2)
C3 C4 C5 121.5(2)
C6 C4 C5 120.1(2)
C4 C5 H5A 109.5
C4 C5 H5B 109.5
H5A C5 H5B 109.5
C4 C5 H5C 109.5
H5A C5 H5C 109.5
H5B C5 H5C 109.5
C7 C6 C4 119.7(2)
C7 C6 H6 120.1
C4 C6 H6 120.1
C6 C7 C1 119.9(2)
C6 C7 C8 132.39(19)
C1 C7 C8 107.70(18)
C7 C8 C9 102.67(17)
C7 C8 C19 116.34(18)
C9 C8 C19 110.82(17)
C7 C8 C10 115.94(16)
C9 C8 C10 111.75(18)
C19 C8 C10 99.66(16)
O1 C9 N1 127.2(2)
O1 C9 C8 124.5(2)
N1 C9 C8 108.26(19)
C11 C10 C26 114.75(18)
C11 C10 C8 110.93(17)
C26 C10 C8 105.62(17)
C11 C10 H10 108.4
C26 C10 H10 108.4
C8 C10 H10 108.4
O2 C11 C12 120.8(2)
O2 C11 C10 120.9(2)
C12 C11 C10 118.3(2)
C13 C12 C18 117.9(2)
C13 C12 C11 123.7(2)
C18 C12 C11 118.3(2)
C14 C13 C12 121.4(2)
C14 C13 H13 119.3
C12 C13 H13 119.3
C15 C14 C13 120.6(3)
C15 C14 H14 119.7
C13 C14 H14 119.7
C17 C15 C14 117.5(3)
C17 C15 C16 122.4(3)
C14 C15 C16 120.2(3)
C15 C16 H16A 109.5
C15 C16 H16B 109.5
H16A C16 H16B 109.5
C15 C16 H16C 109.5
H16A C16 H16C 109.5
H16B C16 H16C 109.5
C15 C17 C18 123.1(3)
C15 C17 H17 118.4
C18 C17 H17 118.4
C17 C18 C12 119.5(3)
C17 C18 H18 120.3
C12 C18 H18 120.3
N2 C19 C8 105.51(17)
N2 C19 S1 107.26(15)
C8 C19 S1 117.05(15)
N2 C19 H19 108.9
C8 C19 H19 108.9
S1 C19 H19 108.9
C21 C20 C25 120.7(2)
C21 C20 S1 127.8(2)
C25 C20 S1 111.41(19)
C20 C21 C22 119.3(3)
C20 C21 H21 120.4
C22 C21 H21 120.4
C23 C22 C21 120.2(3)
C23 C22 H22 119.9
C21 C22 H22 119.9
C22 C23 C24 120.7(3)
C22 C23 H23 119.6
C24 C23 H23 119.6
C25 C24 C23 119.5(2)
C25 C24 H24 120.2
C23 C24 H24 120.2
C24 C25 C20 119.5(2)
C24 C25 N2 126.2(2)
C20 C25 N2 114.3(2)
N2 C26 C27 110.28(18)
N2 C26 C10 105.45(16)
C27 C26 C10 109.29(18)
N2 C26 H26 110.6
C27 C26 H26 110.6
C10 C26 H26 110.6
O3 C27 C28 120.8(2)
O3 C27 C26 117.9(2)
C28 C27 C26 121.3(2)
C29 C28 C33 118.2(2)
C29 C28 C27 123.4(2)
C33 C28 C27 118.3(2)
C28 C29 C30 120.9(3)
C28 C29 H29 119.6
C30 C29 H29 119.6
C31 C30 C29 119.1(3)
C31 C30 H30 120.5
C29 C30 H30 120.5
C32 C31 C30 121.4(3)
C32 C31 Cl1 119.2(3)
C30 C31 Cl1 118.7(3)
C32 C31 Cl1' 118.2(4)
C30 C31 Cl1' 119.4(4)
Cl1 C31 Cl1' 18.8(16)
C31 C32 C33 119.1(2)
C31 C32 H32 120.5
C33 C32 H32 120.5
C32 C33 C28 121.3(2)
C32 C33 H33 119.4
C28 C33 H33 119.4
C9 N1 C1 111.76(18)
C9 N1 H1 124.1
C1 N1 H1 124.1
C25 N2 C26 121.06(18)
C25 N2 C19 113.12(18)
C26 N2 C19 109.94(17)
C20 S1 C19 91.38(11)

loop_
_geom_bond_atom_site_label_1
_geom_bond_atom_site_label_2
_geom_bond_distance
C1 C2 1.376(3)
C1 C7 1.400(3)
C1 N1 1.410(3)
C2 C3 1.388(4)
C2 H2 0.9300
C3 C4 1.391(4)
C3 H3 0.9300
C4 C6 1.406(3)
C4 C5 1.522(4)
C5 H5A 0.9600
C5 H5B 0.9600
C5 H5C 0.9600
C6 C7 1.389(3)
C6 H6 0.9300
C7 C8 1.512(3)
C8 C9 1.533(3)
C8 C19 1.558(3)
C8 C10 1.564(3)
C9 O1 1.239(3)
C9 N1 1.344(3)
C10 C11 1.514(3)
C10 C26 1.561(3)
C10 H10 0.9800
C11 O2 1.219(3)
C11 C12 1.493(3)
C12 C13 1.390(3)
C12 C18 1.395(3)
C13 C14 1.390(4)
C13 H13 0.9300
C14 C15 1.381(4)
C14 H14 0.9300
C15 C17 1.377(4)
C15 C16 1.531(4)
C16 H16A 0.9600
C16 H16B 0.9600
C16 H16C 0.9600
C17 C18 1.377(4)
C17 H17 0.9300
C18 H18 0.9300
C19 N2 1.461(3)
C19 S1 1.818(3)
C19 H19 0.9800
C20 C21 1.386(4)
C20 C25 1.397(3)
C20 S1 1.772(3)
C21 C22 1.392(4)
C21 H21 0.9300
C22 C23 1.373(4)
C22 H22 0.9300
C23 C24 1.396(4)
C23 H23 0.9300
C24 C25 1.385(3)
C24 H24 0.9300
C25 N2 1.408(3)
C26 N2 1.457(3)
C26 C27 1.543(3)
C26 H26 0.9800
C27 O3 1.208(3)
C27 C28 1.484(3)
C28 C29 1.366(3)
C28 C33 1.389(3)
C29 C30 1.383(4)
C29 H29 0.9300
C30 C31 1.367(4)
C30 H30 0.9300
C31 C32 1.357(4)
C31 Cl1 1.764(7)
C31 Cl1' 1.768(10)
C32 C33 1.369(3)
C32 H32 0.9300
C33 H33 0.9300
N1 H1 0.8600

loop_
_geom_hbond_atom_site_label_D
_geom_hbond_atom_site_label_H
_geom_hbond_atom_site_label_A
_geom_hbond_distance_DH
_geom_hbond_distance_HA
_geom_hbond_distance_DA
_geom_hbond_angle_DHA
_geom_hbond_site_symmetry_A
N1 H1 O1 0.86 2.06 2.841(3) 151.1 2_766
